data_7240567
loop_
_publ_author_name
'Dou, Ming-Yu'
'Zhong, Dan-Dan'
'Huang, Xianqiang'
'Yang, Guo-Yu'

_publ_section_title
;
 Imidazole-induced self-assembly of polyoxovanadate cluster organic
 framework for efficient Knoevenagel condensation under mild conditions
;
_journal_name_full CrystEngComm
_journal_paper_doi 10.1039/D0CE00660B
_journal_year 2020
_chemical_formula_sum 'C56 H98 N16 Ni2 O13 V4'
_chemical_formula_weight 1524.68
_space_group_crystal_system monoclinic
_space_group_IT_number 13
_space_group_name_Hall '-P 2yc'
_space_group_name_H-M_alt 'P 1 2/c 1'
_atom_sites_solution_hydrogens mixed
_audit_creation_method SHELXL-2018/3
_audit_update_record
;
2020-04-26 deposited with the CCDC.	2020-05-21 downloaded from the CCDC.
;
_cell_angle_alpha 90
_cell_angle_beta 107.071(3)
_cell_angle_gamma 90
_cell_formula_units_Z 2
_cell_length_a 14.6250(12)
_cell_length_b 16.5741(14)
_cell_length_c 16.2669(14)
_cell_measurement_reflns_used 1024
_cell_measurement_temperature 298(2)
_cell_measurement_theta_max 26.312
_cell_measurement_theta_min 2.458
_cell_volume 3769.3(6)
_computing_structure_refinement 'SHELXL-2018/3 (Sheldrick, 2018)'
_diffrn_ambient_temperature 298(2)
_diffrn_measured_fraction_theta_full 0.999
_diffrn_measured_fraction_theta_max 0.999
_diffrn_measurement_device_type 'CCD area detector'
_diffrn_measurement_method 'phi and omega scans'
_diffrn_radiation_type MoK\a
_diffrn_radiation_wavelength 0.71073
_diffrn_reflns_av_R_equivalents 0.1036
_diffrn_reflns_av_unetI/netI 0.1486
_diffrn_reflns_Laue_measured_fraction_full 0.999
_diffrn_reflns_Laue_measured_fraction_max 0.999
_diffrn_reflns_limit_h_max 14
_diffrn_reflns_limit_h_min -17
_diffrn_reflns_limit_k_max 19
_diffrn_reflns_limit_k_min -17
_diffrn_reflns_limit_l_max 16
_diffrn_reflns_limit_l_min -19
_diffrn_reflns_number 18504
_diffrn_reflns_point_group_measured_fraction_full 0.999
_diffrn_reflns_point_group_measured_fraction_max 0.999
_diffrn_reflns_theta_full 25.020
_diffrn_reflns_theta_max 25.020
_diffrn_reflns_theta_min 2.458
_exptl_absorpt_coefficient_mu 1.028
_exptl_absorpt_correction_T_max 26.312
_exptl_absorpt_correction_T_min 2.458
_exptl_absorpt_correction_type multi-scan
_exptl_absorpt_process_details sadabs
_exptl_crystal_colour green
_exptl_crystal_density_diffrn 1.343
_exptl_crystal_description block
_exptl_crystal_F_000 1596
_exptl_crystal_size_max 0.220
_exptl_crystal_size_mid 0.200
_exptl_crystal_size_min 0.180
_refine_diff_density_max 0.867
_refine_diff_density_min -0.682
_refine_diff_density_rms 0.108
_refine_ls_extinction_method none
_refine_ls_goodness_of_fit_ref 0.853
_refine_ls_hydrogen_treatment constr
_refine_ls_matrix_type full
_refine_ls_number_parameters 423
_refine_ls_number_reflns 6667
_refine_ls_number_restraints 495
_refine_ls_restrained_S_all 0.940
_refine_ls_R_factor_all 0.1794
_refine_ls_R_factor_gt 0.0755
_refine_ls_shift/su_max 0.000
_refine_ls_shift/su_mean 0.000
_refine_ls_structure_factor_coef Fsqd
_refine_ls_weighting_details 'w=1/[\s^2^(Fo^2^)+(0.1237P)^2^] where P=(Fo^2^+2Fc^2^)/3'
_refine_ls_weighting_scheme calc
_refine_ls_wR_factor_gt 0.1968
_refine_ls_wR_factor_ref 0.2369
_reflns_Friedel_coverage 0.000
_reflns_number_gt 2556
_reflns_number_total 6667
_reflns_threshold_expression 'I > 2\s(I)'
_cod_data_source_file d0ce00660b2.cif
_cod_data_source_block 181109a
_cod_original_sg_symbol_H-M 'P 2/c'
_cod_database_code 7240567
_shelx_shelxl_version_number 2018/3
_shelx_space_group_comment
;
The symmetry employed for this shelxl refinement is uniquely defined
by the following loop, which should always be used as a source of
symmetry information in preference to the above space-group names.
They are only intended as comments.
;
_shelx_estimated_absorpt_t_min 0.805
_shelx_estimated_absorpt_t_max 0.837

loop_
_space_group_symop_operation_xyz
'x, y, z'
'-x, y, -z+1/2'
'-x, -y, -z'
'x, -y, z-1/2'

loop_
_atom_site_label
_atom_site_type_symbol
_atom_site_fract_x
_atom_site_fract_y
_atom_site_fract_z
_atom_site_U_iso_or_equiv
_atom_site_adp_type
_atom_site_occupancy
_atom_site_site_symmetry_order
_atom_site_calc_flag
_atom_site_refinement_flags_posn
_atom_site_refinement_flags_adp
_atom_site_refinement_flags_occupancy
_atom_site_disorder_assembly
_atom_site_disorder_group
Ni1 Ni 0.500000 1.000000 0.500000 0.0493(4) Uani 1 2 d S . P . .
Ni2 Ni 0.500000 0.500000 0.500000 0.0529(5) Uani 1 2 d S . P . .
V1 V 0.44590(12) 0.84352(8) 0.33033(8) 0.0602(5) Uani 1 1 d . . . . .
V2 V 0.54705(12) 0.66025(8) 0.35878(8) 0.0613(5) Uani 1 1 d . . . . .
N1 N 0.3835(6) 0.8926(5) 0.6776(4) 0.077(2) Uani 1 1 d . . . . .
N2 N 0.4530(5) 0.9248(4) 0.5815(4) 0.0628(19) Uani 1 1 d . . . . .
N3 N 0.7700(7) 0.8890(6) 0.5409(6) 0.098(3) Uani 1 1 d . . . . .
N4 N 0.6387(5) 0.9555(4) 0.5403(4) 0.063(2) Uani 1 1 d . . . . .
N5 N 0.6263(7) 0.6020(5) 0.7401(5) 0.085(3) Uani 1 1 d . . . . .
N6 N 0.5478(5) 0.5734(4) 0.6058(4) 0.067(2) Uani 1 1 d . . . . .
N7 N 0.2259(8) 0.6081(7) 0.4078(6) 0.107(3) Uani 1 1 d . . . . .
N8 N 0.3596(5) 0.5418(4) 0.4697(4) 0.063(2) Uani 1 1 d . . . . .
O1 O 0.4882(6) 0.7499(4) 0.3766(4) 0.0995(19) Uani 1 1 d . U . . .
O2 O 0.4705(4) 0.9127(3) 0.4051(3) 0.0625(15) Uani 1 1 d . U . . .
O3 O 0.500000 0.8695(5) 0.250000 0.098(3) Uani 1 2 d S TU P . .
O4 O 0.3323(6) 0.8387(6) 0.2935(6) 0.154(3) Uani 1 1 d . U . . .
O5 O 0.5260(4) 0.5881(3) 0.4209(3) 0.0693(16) Uani 1 1 d . U . . .
O6 O 0.6602(6) 0.6745(6) 0.3838(6) 0.150(3) Uani 1 1 d . U . . .
O7 O 0.500000 0.6315(5) 0.250000 0.094(3) Uani 1 2 d S TU P . .
O8 O 0.1988(7) 0.7415(7) 0.1788(7) 0.082(4) Uani 0.5 1 d . U P . .
H8C H 0.232807 0.773565 0.216135 0.099 Uiso 0.5 1 d R U P . .
H8D H 0.235377 0.716785 0.155125 0.099 Uiso 0.5 1 d R U P . .
C1 C 0.4193(6) 0.9513(5) 0.6429(5) 0.065(2) Uani 1 1 d . U . . .
H1 H 0.420666 1.005023 0.659677 0.078 Uiso 1 1 calc R U . . .
C2 C 0.4330(8) 0.8446(5) 0.5723(6) 0.086(3) Uani 1 1 d . U . . .
H2 H 0.445507 0.810750 0.531277 0.104 Uiso 1 1 calc R U . . .
C3 C 0.3912(9) 0.8224(6) 0.6339(7) 0.107(3) Uani 1 1 d . U . . .
H3 H 0.371854 0.770869 0.644237 0.129 Uiso 1 1 calc R U . . .
C4 C 0.3375(7) 0.9010(6) 0.7458(6) 0.095(3) Uani 1 1 d D U . . .
H4A H 0.355444 0.952324 0.774551 0.114 Uiso 1 1 calc R U . . .
H4B H 0.360080 0.858490 0.787872 0.114 Uiso 1 1 calc R U . . .
C5 C 0.2299(8) 0.8963(7) 0.7107(7) 0.123(3) Uani 1 1 d D U . . .
H5A H 0.202280 0.891260 0.757871 0.147 Uiso 1 1 calc R U . . .
H5B H 0.212014 0.849021 0.674415 0.147 Uiso 1 1 calc R U . . .
C6 C 0.1906(8) 0.9719(8) 0.6585(9) 0.142(4) Uani 1 1 d D U . . .
H6A H 0.218792 1.019289 0.691208 0.171 Uiso 1 1 calc R U . . .
H6B H 0.208833 0.971494 0.605797 0.171 Uiso 1 1 calc R U . . .
C7 C 0.0831(9) 0.9772(12) 0.6365(12) 0.256(9) Uani 1 1 d D U . . .
H7A H 0.054529 0.936186 0.595280 0.384 Uiso 1 1 calc R U . . .
H7B H 0.062185 1.029342 0.612644 0.384 Uiso 1 1 calc R U . . .
H7C H 0.064054 0.969390 0.687660 0.384 Uiso 1 1 calc R U . . .
C8 C 0.6736(9) 0.8881(6) 0.5167(6) 0.090(3) Uani 1 1 d . U . . .
H8 H 0.636215 0.845792 0.487288 0.108 Uiso 1 1 calc R U . . .
C9 C 0.7178(8) 0.9992(6) 0.5816(6) 0.077(3) Uani 1 1 d . U . . .
H9 H 0.716430 1.049564 0.606343 0.092 Uiso 1 1 calc R U . . .
C10 C 0.7984(9) 0.9593(7) 0.5816(7) 0.098(3) Uani 1 1 d . U . . .
H10 H 0.861009 0.976918 0.605056 0.117 Uiso 1 1 calc R U . . .
C11 C 0.8328(10) 0.8222(8) 0.5257(9) 0.145(4) Uani 1 1 d D U . . .
H11A H 0.890888 0.844589 0.517724 0.174 Uiso 1 1 calc R U . . .
H11B H 0.799644 0.792487 0.474133 0.174 Uiso 1 1 calc R U . . .
C12 C 0.8574(11) 0.7658(8) 0.6033(9) 0.181(5) Uani 1 1 d D U . . .
H12A H 0.879557 0.799294 0.654193 0.217 Uiso 1 1 calc R U . . .
H12B H 0.798165 0.740946 0.605541 0.217 Uiso 1 1 calc R U . . .
C13 C 0.9292(14) 0.6993(11) 0.6117(11) 0.264(7) Uani 1 1 d D U . . .
H13A H 0.917548 0.658619 0.650307 0.317 Uiso 1 1 calc R U . . .
H13B H 0.992592 0.721162 0.637913 0.317 Uiso 1 1 calc R U . . .
C14 C 0.9278(17) 0.6589(14) 0.5274(13) 0.301(10) Uani 1 1 d D U . . .
H14A H 0.950367 0.604437 0.538399 0.452 Uiso 1 1 calc R U . . .
H14B H 0.968434 0.688156 0.501093 0.452 Uiso 1 1 calc R U . . .
H14C H 0.863569 0.658611 0.489495 0.452 Uiso 1 1 calc R U . . .
C15 C 0.5791(7) 0.5470(5) 0.6842(6) 0.072(2) Uani 1 1 d . U . . .
H15 H 0.569353 0.494482 0.699795 0.087 Uiso 1 1 calc R U . . .
C16 C 0.5778(9) 0.6513(6) 0.6104(6) 0.100(3) Uani 1 1 d . U . . .
H16 H 0.567089 0.686417 0.563981 0.120 Uiso 1 1 calc R U . . .
C17 C 0.6262(10) 0.6702(7) 0.6937(7) 0.120(3) Uani 1 1 d . U . . .
H17 H 0.653428 0.719648 0.714341 0.144 Uiso 1 1 calc R U . . .
C18 C 0.6792(8) 0.5922(6) 0.8320(6) 0.099(3) Uani 1 1 d D U . . .
H18A H 0.653759 0.545931 0.854635 0.119 Uiso 1 1 calc R U . . .
H18B H 0.669176 0.639523 0.863315 0.119 Uiso 1 1 calc R U . . .
C19 C 0.7855(8) 0.5803(7) 0.8468(7) 0.140(4) Uani 1 1 d D U . . .
H19A H 0.817741 0.584242 0.907915 0.167 Uiso 1 1 calc R U . . .
H19B H 0.809146 0.623649 0.818460 0.167 Uiso 1 1 calc R U . . .
C20 C 0.8112(9) 0.5002(8) 0.8141(9) 0.157(5) Uani 1 1 d D U . . .
H20A H 0.788725 0.501321 0.751756 0.188 Uiso 1 1 calc R U . . .
H20B H 0.775761 0.458211 0.832941 0.188 Uiso 1 1 calc R U . . .
C21 C 0.9164(10) 0.4757(11) 0.8408(12) 0.235(8) Uani 1 1 d D U . . .
H21A H 0.929012 0.443559 0.796286 0.352 Uiso 1 1 calc R U . . .
H21B H 0.930779 0.445026 0.893101 0.352 Uiso 1 1 calc R U . . .
H21C H 0.955690 0.523248 0.849905 0.352 Uiso 1 1 calc R U . . .
C22 C 0.3227(10) 0.6101(7) 0.4309(7) 0.096(3) Uani 1 1 d . U . . .
H22 H 0.358485 0.653375 0.421120 0.115 Uiso 1 1 calc R U . . .
C23 C 0.2017(10) 0.5381(8) 0.4314(8) 0.108(3) Uani 1 1 d . U . . .
H23 H 0.139597 0.519920 0.423388 0.129 Uiso 1 1 calc R U . . .
C24 C 0.2819(9) 0.4970(6) 0.4691(7) 0.088(3) Uani 1 1 d . U . . .
H24 H 0.283903 0.445270 0.491700 0.106 Uiso 1 1 calc R U . . .
C25 C 0.1634(11) 0.6740(8) 0.3652(9) 0.155(4) Uani 1 1 d D U . . .
H25A H 0.100945 0.652314 0.335012 0.186 Uiso 1 1 calc R U . . .
H25B H 0.189599 0.698669 0.322997 0.186 Uiso 1 1 calc R U . . .
C26 C 0.1516(12) 0.7396(9) 0.4295(9) 0.203(5) Uani 1 1 d D U . . .
H26A H 0.142163 0.712156 0.479030 0.244 Uiso 1 1 calc R U . . .
H26B H 0.211680 0.768616 0.449278 0.244 Uiso 1 1 calc R U . . .
C27 C 0.0733(13) 0.8011(10) 0.4002(12) 0.253(7) Uani 1 1 d D U . . .
H27A H 0.014983 0.770874 0.375046 0.304 Uiso 1 1 calc R U . . .
H27B H 0.066329 0.826014 0.451923 0.304 Uiso 1 1 calc R U . . .
C28 C 0.0735(10) 0.8686(9) 0.3391(10) 0.337(11) Uani 1 1 d D U . . .
H28A H 0.128690 0.901917 0.362370 0.505 Uiso 1 1 calc R U . . .
H28B H 0.016596 0.900371 0.330851 0.505 Uiso 1 1 calc DR U . . .
H28C H 0.075155 0.846763 0.284896 0.505 Uiso 1 1 calc DR U . . .

loop_
_atom_site_aniso_label
_atom_site_aniso_U_11
_atom_site_aniso_U_22
_atom_site_aniso_U_33
_atom_site_aniso_U_23
_atom_site_aniso_U_13
_atom_site_aniso_U_12
Ni1 0.0737(11) 0.0353(8) 0.0435(8) -0.0071(6) 0.0245(7) -0.0006(7)
Ni2 0.0804(12) 0.0383(8) 0.0444(9) 0.0103(6) 0.0253(8) 0.0039(8)
V1 0.0988(14) 0.0417(8) 0.0451(9) -0.0118(7) 0.0290(8) -0.0042(8)
V2 0.1035(14) 0.0404(8) 0.0450(9) 0.0077(7) 0.0295(8) -0.0057(8)
N1 0.121(7) 0.066(5) 0.057(5) 0.005(4) 0.044(5) -0.004(5)
N2 0.086(6) 0.048(4) 0.050(4) 0.001(3) 0.015(4) -0.002(4)
N3 0.099(8) 0.092(7) 0.116(7) -0.005(6) 0.052(6) 0.030(6)
N4 0.084(6) 0.060(5) 0.048(4) -0.001(3) 0.027(4) 0.007(4)
N5 0.156(8) 0.057(5) 0.047(5) 0.003(4) 0.037(5) 0.008(5)
N6 0.107(6) 0.036(4) 0.064(5) 0.008(3) 0.036(4) 0.003(4)
N7 0.111(8) 0.123(9) 0.087(7) 0.017(6) 0.031(6) 0.061(7)
N8 0.088(6) 0.050(5) 0.059(5) 0.010(3) 0.036(4) 0.018(4)
O1 0.196(6) 0.046(3) 0.069(4) 0.001(3) 0.060(4) 0.010(4)
O2 0.105(4) 0.043(3) 0.052(3) -0.010(2) 0.041(3) -0.002(3)
O3 0.199(8) 0.052(5) 0.062(5) 0.000 0.068(5) 0.000
O4 0.106(6) 0.181(8) 0.159(7) -0.093(6) 0.013(5) -0.017(6)
O5 0.121(5) 0.045(3) 0.050(3) 0.016(2) 0.037(3) 0.005(3)
O6 0.121(7) 0.168(8) 0.159(7) 0.064(6) 0.040(5) -0.040(6)
O7 0.190(8) 0.047(5) 0.058(5) 0.000 0.057(5) 0.000
O8 0.049(7) 0.121(9) 0.081(8) -0.057(7) 0.026(6) -0.011(7)
C1 0.105(6) 0.046(5) 0.061(5) -0.003(4) 0.050(5) 0.001(4)
C2 0.156(7) 0.046(5) 0.074(5) -0.006(4) 0.059(5) -0.003(5)
C3 0.191(8) 0.049(5) 0.100(6) -0.012(5) 0.072(6) -0.004(6)
C4 0.140(7) 0.086(6) 0.078(6) -0.004(5) 0.063(6) -0.014(6)
C5 0.151(8) 0.128(8) 0.114(7) -0.002(6) 0.077(7) -0.023(7)
C6 0.128(8) 0.175(9) 0.136(8) 0.022(8) 0.058(7) -0.003(8)
C7 0.178(16) 0.33(2) 0.232(18) 0.008(17) 0.013(15) -0.006(17)
C8 0.116(7) 0.067(5) 0.093(6) -0.009(5) 0.042(5) 0.020(5)
C9 0.089(7) 0.058(5) 0.093(6) -0.006(5) 0.040(5) -0.006(5)
C10 0.100(7) 0.088(7) 0.116(7) -0.004(6) 0.049(6) 0.004(6)
C11 0.141(8) 0.135(8) 0.168(8) -0.014(7) 0.059(7) 0.041(7)
C12 0.182(9) 0.150(9) 0.198(10) -0.001(8) 0.036(8) 0.091(7)
C13 0.250(13) 0.229(13) 0.263(13) -0.021(11) -0.002(12) 0.076(11)
C14 0.295(19) 0.276(19) 0.294(16) -0.059(15) 0.027(17) 0.048(17)
C15 0.123(7) 0.047(5) 0.053(5) 0.010(4) 0.035(5) 0.001(5)
C16 0.174(8) 0.056(5) 0.067(6) 0.001(5) 0.034(6) 0.004(6)
C17 0.202(9) 0.074(6) 0.076(6) -0.002(5) 0.028(6) -0.004(7)
C18 0.153(8) 0.083(6) 0.062(6) -0.009(5) 0.033(6) -0.005(6)
C19 0.174(9) 0.133(8) 0.089(7) -0.003(6) 0.003(7) -0.019(8)
C20 0.170(10) 0.152(9) 0.122(8) -0.010(8) 0.003(8) 0.002(9)
C21 0.146(14) 0.29(2) 0.240(18) 0.003(15) 0.013(14) 0.001(15)
C22 0.136(7) 0.072(6) 0.096(6) 0.019(5) 0.059(6) 0.028(6)
C23 0.124(8) 0.098(7) 0.109(7) 0.013(6) 0.046(6) 0.008(7)
C24 0.106(8) 0.068(6) 0.099(7) 0.010(5) 0.045(6) 0.004(6)
C25 0.164(8) 0.133(8) 0.154(8) 0.023(7) 0.025(7) 0.037(7)
C26 0.202(10) 0.175(9) 0.214(10) 0.007(8) 0.031(9) 0.070(8)
C27 0.243(12) 0.195(12) 0.291(13) 0.054(10) 0.030(12) 0.094(9)
C28 0.34(2) 0.242(16) 0.356(19) 0.114(13) -0.013(17) 0.055(15)

loop_
_atom_type_symbol
_atom_type_description
_atom_type_scat_dispersion_real
_atom_type_scat_dispersion_imag
_atom_type_scat_source
C C 0.0033 0.0016 'International Tables Vol C Tables 4.2.6.8 and 6.1.1.4'
H H 0.0000 0.0000 'International Tables Vol C Tables 4.2.6.8 and 6.1.1.4'
N N 0.0061 0.0033 'International Tables Vol C Tables 4.2.6.8 and 6.1.1.4'
O O 0.0106 0.0060 'International Tables Vol C Tables 4.2.6.8 and 6.1.1.4'
V V 0.3005 0.5294 'International Tables Vol C Tables 4.2.6.8 and 6.1.1.4'
Ni Ni 0.3393 1.1124 'International Tables Vol C Tables 4.2.6.8 and 6.1.1.4'

loop_
_geom_angle_atom_site_label_1
_geom_angle_atom_site_label_2
_geom_angle_atom_site_label_3
_geom_angle
_geom_angle_site_symmetry_1
_geom_angle_site_symmetry_3
_geom_angle_publ_flag
O2 Ni1 O2 180.0 3_676 . ?
O2 Ni1 N4 87.6(3) 3_676 3_676 ?
O2 Ni1 N4 92.4(3) . 3_676 ?
O2 Ni1 N4 92.4(3) 3_676 . ?
O2 Ni1 N4 87.6(3) . . ?
N4 Ni1 N4 180.0 3_676 . ?
O2 Ni1 N2 88.8(2) 3_676 . ?
O2 Ni1 N2 91.2(2) . . ?
N4 Ni1 N2 86.5(3) 3_676 . ?
N4 Ni1 N2 93.5(3) . . ?
O2 Ni1 N2 91.2(2) 3_676 3_676 ?
O2 Ni1 N2 88.8(2) . 3_676 ?
N4 Ni1 N2 93.5(3) 3_676 3_676 ?
N4 Ni1 N2 86.5(3) . 3_676 ?
N2 Ni1 N2 180.0 . 3_676 ?
O5 Ni2 O5 180.0 3_666 . ?
O5 Ni2 N6 91.3(2) 3_666 3_666 ?
O5 Ni2 N6 88.7(2) . 3_666 ?
O5 Ni2 N6 88.7(2) 3_666 . ?
O5 Ni2 N6 91.3(2) . . ?
N6 Ni2 N6 180.0(3) 3_666 . ?
O5 Ni2 N8 88.0(3) 3_666 3_666 ?
O5 Ni2 N8 92.0(3) . 3_666 ?
N6 Ni2 N8 94.1(3) 3_666 3_666 ?
N6 Ni2 N8 85.9(3) . 3_666 ?
O5 Ni2 N8 92.0(3) 3_666 . ?
O5 Ni2 N8 88.0(3) . . ?
N6 Ni2 N8 85.9(3) 3_666 . ?
N6 Ni2 N8 94.1(3) . . ?
N8 Ni2 N8 180.0 3_666 . ?
O4 V1 O2 107.0(4) . . ?
O4 V1 O1 108.3(5) . . ?
O2 V1 O1 109.2(3) . . ?
O4 V1 O3 112.2(4) . . ?
O2 V1 O3 109.3(3) . . ?
O1 V1 O3 110.7(3) . . ?
O6 V2 O5 108.4(4) . . ?
O6 V2 O7 111.3(4) . . ?
O5 V2 O7 109.3(3) . . ?
O6 V2 O1 110.3(5) . . ?
O5 V2 O1 108.6(3) . . ?
O7 V2 O1 108.9(3) . . ?
C1 N1 C3 107.5(7) . . ?
C1 N1 C4 126.0(8) . . ?
C3 N1 C4 126.4(8) . . ?
C1 N2 C2 107.1(7) . . ?
C1 N2 Ni1 123.6(6) . . ?
C2 N2 Ni1 128.0(6) . . ?
C10 N3 C8 107.4(9) . . ?
C10 N3 C11 127.1(11) . . ?
C8 N3 C11 125.5(11) . . ?
C8 N4 C9 104.3(9) . . ?
C8 N4 Ni1 129.0(8) . . ?
C9 N4 Ni1 125.2(6) . . ?
C15 N5 C17 105.9(8) . . ?
C15 N5 C18 129.0(8) . . ?
C17 N5 C18 124.8(9) . . ?
C15 N6 C16 104.6(8) . . ?
C15 N6 Ni2 123.9(6) . . ?
C16 N6 Ni2 129.3(6) . . ?
C23 N7 C22 106.9(10) . . ?
C23 N7 C25 128.2(13) . . ?
C22 N7 C25 124.8(12) . . ?
C22 N8 C24 103.8(10) . . ?
C22 N8 Ni2 129.1(8) . . ?
C24 N8 Ni2 125.8(7) . . ?
V1 O1 V2 142.5(4) . . ?
V1 O2 Ni1 179.3(3) . . ?
V1 O3 V1 151.8(5) 2_655 . ?
V2 O5 Ni2 178.9(3) . . ?
V2 O7 V2 148.7(5) . 2_655 ?
H8C O8 H8D 108.1 . . ?
N1 C1 N2 111.5(8) . . ?
N1 C1 H1 124.3 . . ?
N2 C1 H1 124.3 . . ?
N2 C2 C3 108.0(8) . . ?
N2 C2 H2 126.0 . . ?
C3 C2 H2 126.0 . . ?
C2 C3 N1 105.7(9) . . ?
C2 C3 H3 127.2 . . ?
N1 C3 H3 127.2 . . ?
N1 C4 C5 111.7(8) . . ?
N1 C4 H4A 109.3 . . ?
C5 C4 H4A 109.3 . . ?
N1 C4 H4B 109.3 . . ?
C5 C4 H4B 109.3 . . ?
H4A C4 H4B 107.9 . . ?
C4 C5 C6 110.4(9) . . ?
C4 C5 H5A 109.6 . . ?
C6 C5 H5A 109.6 . . ?
C4 C5 H5B 109.6 . . ?
C6 C5 H5B 109.6 . . ?
H5A C5 H5B 108.1 . . ?
C7 C6 C5 112.0(10) . . ?
C7 C6 H6A 109.2 . . ?
C5 C6 H6A 109.2 . . ?
C7 C6 H6B 109.2 . . ?
C5 C6 H6B 109.2 . . ?
H6A C6 H6B 107.9 . . ?
C6 C7 H7A 109.5 . . ?
C6 C7 H7B 109.5 . . ?
H7A C7 H7B 109.5 . . ?
C6 C7 H7C 109.5 . . ?
H7A C7 H7C 109.5 . . ?
H7B C7 H7C 109.5 . . ?
N4 C8 N3 111.3(10) . . ?
N4 C8 H8 124.4 . . ?
N3 C8 H8 124.4 . . ?
C10 C9 N4 110.7(10) . . ?
C10 C9 H9 124.6 . . ?
N4 C9 H9 124.6 . . ?
N3 C10 C9 106.3(11) . . ?
N3 C10 H10 126.9 . . ?
C9 C10 H10 126.9 . . ?
N3 C11 C12 108.7(10) . . ?
N3 C11 H11A 109.9 . . ?
C12 C11 H11A 109.9 . . ?
N3 C11 H11B 109.9 . . ?
C12 C11 H11B 109.9 . . ?
H11A C11 H11B 108.3 . . ?
C13 C12 C11 120.9(11) . . ?
C13 C12 H12A 107.1 . . ?
C11 C12 H12A 107.1 . . ?
C13 C12 H12B 107.1 . . ?
C11 C12 H12B 107.1 . . ?
H12A C12 H12B 106.8 . . ?
C12 C13 C14 114.7(11) . . ?
C12 C13 H13A 108.6 . . ?
C14 C13 H13A 108.6 . . ?
C12 C13 H13B 108.6 . . ?
C14 C13 H13B 108.6 . . ?
H13A C13 H13B 107.6 . . ?
C13 C14 H14A 109.5 . . ?
C13 C14 H14B 109.5 . . ?
H14A C14 H14B 109.5 . . ?
C13 C14 H14C 109.5 . . ?
H14A C14 H14C 109.5 . . ?
H14B C14 H14C 109.5 . . ?
N6 C15 N5 113.8(8) . . ?
N6 C15 H15 123.1 . . ?
N5 C15 H15 123.1 . . ?
N6 C16 C17 109.7(9) . . ?
N6 C16 H16 125.2 . . ?
C17 C16 H16 125.2 . . ?
N5 C17 C16 106.0(10) . . ?
N5 C17 H17 127.0 . . ?
C16 C17 H17 127.0 . . ?
N5 C18 C19 112.5(8) . . ?
N5 C18 H18A 109.1 . . ?
C19 C18 H18A 109.1 . . ?
N5 C18 H18B 109.1 . . ?
C19 C18 H18B 109.1 . . ?
H18A C18 H18B 107.8 . . ?
C18 C19 C20 114.0(9) . . ?
C18 C19 H19A 108.8 . . ?
C20 C19 H19A 108.8 . . ?
C18 C19 H19B 108.8 . . ?
C20 C19 H19B 108.8 . . ?
H19A C19 H19B 107.7 . . ?
C19 C20 C21 117.8(11) . . ?
C19 C20 H20A 107.9 . . ?
C21 C20 H20A 107.9 . . ?
C19 C20 H20B 107.9 . . ?
C21 C20 H20B 107.9 . . ?
H20A C20 H20B 107.2 . . ?
C20 C21 H21A 109.5 . . ?
C20 C21 H21B 109.5 . . ?
H21A C21 H21B 109.5 . . ?
C20 C21 H21C 109.5 . . ?
H21A C21 H21C 109.5 . . ?
H21B C21 H21C 109.5 . . ?
N8 C22 N7 111.0(11) . . ?
N8 C22 H22 124.5 . . ?
N7 C22 H22 124.5 . . ?
N7 C23 C24 108.2(13) . . ?
N7 C23 H23 125.9 . . ?
C24 C23 H23 125.9 . . ?
C23 C24 N8 110.1(11) . . ?
C23 C24 H24 125.0 . . ?
N8 C24 H24 125.0 . . ?
N7 C25 C26 112.5(10) . . ?
N7 C25 H25A 109.1 . . ?
C26 C25 H25A 109.1 . . ?
N7 C25 H25B 109.1 . . ?
C26 C25 H25B 109.1 . . ?
H25A C25 H25B 107.8 . . ?
C27 C26 C25 119.1(11) . . ?
C27 C26 H26A 107.5 . . ?
C25 C26 H26A 107.5 . . ?
C27 C26 H26B 107.5 . . ?
C25 C26 H26B 107.5 . . ?
H26A C26 H26B 107.0 . . ?
C28 C27 C26 124.7(13) . . ?
C28 C27 H27A 106.2 . . ?
C26 C27 H27A 106.2 . . ?
C28 C27 H27B 106.2 . . ?
C26 C27 H27B 106.2 . . ?
H27A C27 H27B 106.4 . . ?
C27 C28 H28A 109.5 . . ?
C27 C28 H28B 109.5 . . ?
H28A C28 H28B 109.5 . . ?
C27 C28 H28C 109.5 . . ?
H28A C28 H28C 109.5 . . ?
H28B C28 H28C 109.5 . . ?

loop_
_geom_bond_atom_site_label_1
_geom_bond_atom_site_label_2
_geom_bond_distance
_geom_bond_site_symmetry_2
_geom_bond_publ_flag
Ni1 O2 2.067(5) 3_676 ?
Ni1 O2 2.067(5) . ?
Ni1 N4 2.076(7) 3_676 ?
Ni1 N4 2.076(7) . ?
Ni1 N2 2.079(7) . ?
Ni1 N2 2.079(7) 3_676 ?
Ni2 O5 2.054(5) 3_666 ?
Ni2 O5 2.054(5) . ?
Ni2 N6 2.056(7) 3_666 ?
Ni2 N6 2.056(7) . ?
Ni2 N8 2.084(7) 3_666 ?
Ni2 N8 2.084(7) . ?
V1 O4 1.594(8) . ?
V1 O2 1.633(5) . ?
V1 O1 1.756(6) . ?
V1 O3 1.768(2) . ?
V2 O6 1.602(8) . ?
V2 O5 1.652(5) . ?
V2 O7 1.765(3) . ?
V2 O1 1.783(6) . ?
N1 C1 1.308(10) . ?
N1 C3 1.385(11) . ?
N1 C4 1.462(10) . ?
N2 C1 1.312(9) . ?
N2 C2 1.360(10) . ?
N3 C10 1.344(13) . ?
N3 C8 1.348(12) . ?
N3 C11 1.505(13) . ?
N4 C8 1.330(11) . ?
N4 C9 1.362(11) . ?
N5 C15 1.329(11) . ?
N5 C17 1.358(12) . ?
N5 C18 1.476(11) . ?
N6 C15 1.297(9) . ?
N6 C16 1.357(11) . ?
N7 C23 1.302(14) . ?
N7 C22 1.354(13) . ?
N7 C25 1.463(13) . ?
N8 C22 1.330(11) . ?
N8 C24 1.356(11) . ?
O8 H8C 0.8500 . ?
O8 H8D 0.8499 . ?
C1 H1 0.9300 . ?
C2 C3 1.369(13) . ?
C2 H2 0.9300 . ?
C3 H3 0.9300 . ?
C4 C5 1.511(8) . ?
C4 H4A 0.9700 . ?
C4 H4B 0.9700 . ?
C5 C6 1.527(9) . ?
C5 H5A 0.9700 . ?
C5 H5B 0.9700 . ?
C6 C7 1.509(9) . ?
C6 H6A 0.9700 . ?
C6 H6B 0.9700 . ?
C7 H7A 0.9600 . ?
C7 H7B 0.9600 . ?
C7 H7C 0.9600 . ?
C8 H8 0.9300 . ?
C9 C10 1.352(13) . ?
C9 H9 0.9300 . ?
C10 H10 0.9300 . ?
C11 C12 1.527(9) . ?
C11 H11A 0.9700 . ?
C11 H11B 0.9700 . ?
C12 C13 1.499(9) . ?
C12 H12A 0.9700 . ?
C12 H12B 0.9700 . ?
C13 C14 1.521(9) . ?
C13 H13A 0.9700 . ?
C13 H13B 0.9700 . ?
C14 H14A 0.9600 . ?
C14 H14B 0.9600 . ?
C14 H14C 0.9600 . ?
C15 H15 0.9300 . ?
C16 C17 1.368(13) . ?
C16 H16 0.9300 . ?
C17 H17 0.9300 . ?
C18 C19 1.515(8) . ?
C18 H18A 0.9700 . ?
C18 H18B 0.9700 . ?
C19 C20 1.518(9) . ?
C19 H19A 0.9700 . ?
C19 H19B 0.9700 . ?
C20 C21 1.526(9) . ?
C20 H20A 0.9700 . ?
C20 H20B 0.9700 . ?
C21 H21A 0.9600 . ?
C21 H21B 0.9600 . ?
C21 H21C 0.9600 . ?
C22 H22 0.9300 . ?
C23 C24 1.339(14) . ?
C23 H23 0.9300 . ?
C24 H24 0.9300 . ?
C25 C26 1.552(9) . ?
C25 H25A 0.9700 . ?
C25 H25B 0.9700 . ?
C26 C27 1.501(9) . ?
C26 H26A 0.9700 . ?
C26 H26B 0.9700 . ?
C27 C28 1.497(10) . ?
C27 H27A 0.9700 . ?
C27 H27B 0.9700 . ?
C28 H28A 0.9600 . ?
C28 H28B 0.9600 . ?
C28 H28C 0.9600 . ?
